data_8102504
loop_
_publ_author_name
'Michael Claesener'
'Martin Jansen'

_publ_section_title
;
 Crystal structure of diazidochlorotris(pyridine)indium(III),
 [InCl(N3)2(C5H5N)3]
;
_journal_issue 1
_journal_name_full 'Zeitschrift f\"ur Kristallographie - New Crystal Structures'
_journal_page_first 67
_journal_volume 225
_journal_year 2010
_chemical_formula_sum 'C15 H15 Cl In N9'
_chemical_formula_weight 471.63
_space_group_IT_number 15
_symmetry_cell_setting monoclinic
_symmetry_space_group_name_Hall '-C 2yc'
_symmetry_space_group_name_H-M 'C 1 2/c 1'
_atom_sites_solution_hydrogens geom
_atom_sites_solution_primary direct
_atom_sites_solution_secondary difmap
_audit_creation_method SHELXL-97
_cell_angle_alpha 90.00
_cell_angle_beta 93.602(2)
_cell_angle_gamma 90.00
_cell_formula_units_Z 8
_cell_length_a 23.627(4)
_cell_length_b 10.0689(16)
_cell_length_c 15.550(3)
_cell_measurement_reflns_used 7406
_cell_measurement_temperature 100(2)
_cell_measurement_theta_max 26.42
_cell_measurement_theta_min 2.20
_cell_volume 3692.0(11)
_computing_cell_refinement 'SAINT32 (Bruker AXS)'
_computing_data_collection 'SMART32 (Bruker AXS)'
_computing_data_reduction 'SAINT32 (Bruker AXS)'
_computing_molecular_graphics 'DIAMOND [8]'
_computing_publication_material CIFTAB
_computing_structure_refinement 'SHELXTL [7]'
_computing_structure_solution 'SHELXTL [7]'
_diffrn_ambient_temperature 100(2)
_diffrn_measured_fraction_theta_full 1.000
_diffrn_measured_fraction_theta_max 1.000
_diffrn_measurement_device_type 'BRUKER SMART APEX'
_diffrn_measurement_method omega
_diffrn_radiation_monochromator graphite
_diffrn_radiation_source 'fine-focus sealed tube'
_diffrn_radiation_type MoK\a
_diffrn_radiation_wavelength 0.71073
_diffrn_reflns_av_R_equivalents 0.0571
_diffrn_reflns_av_sigmaI/netI 0.0449
_diffrn_reflns_limit_h_max 29
_diffrn_reflns_limit_h_min -29
_diffrn_reflns_limit_k_max 12
_diffrn_reflns_limit_k_min -12
_diffrn_reflns_limit_l_max 19
_diffrn_reflns_limit_l_min -19
_diffrn_reflns_number 18186
_diffrn_reflns_theta_full 26.45
_diffrn_reflns_theta_max 26.45
_diffrn_reflns_theta_min 1.73
_exptl_absorpt_coefficient_mu 1.444
_exptl_absorpt_correction_T_max 0.8932
_exptl_absorpt_correction_T_min 0.7610
_exptl_absorpt_correction_type multi-scan
_exptl_absorpt_process_details
; 
semi empirical absorption correction with SADABS,
G.M. Sheldrick, SADABS, Version 2008/1, University of G\"ottingen. Germany. 
;
_exptl_crystal_colour colourless
_exptl_crystal_density_diffrn 1.697
_exptl_crystal_density_method 'not measured'
_exptl_crystal_description rod
_exptl_crystal_F_000 1872
_exptl_crystal_size_max 0.2
_exptl_crystal_size_mid 0.12
_exptl_crystal_size_min 0.08
_refine_diff_density_max 3.626
_refine_diff_density_min -1.151
_refine_diff_density_rms 0.164
_refine_ls_extinction_method none
_refine_ls_goodness_of_fit_ref 1.115
_refine_ls_hydrogen_treatment none
_refine_ls_matrix_type full
_refine_ls_number_parameters 230
_refine_ls_number_reflns 3812
_refine_ls_number_restraints 0
_refine_ls_restrained_S_all 1.115
_refine_ls_R_factor_all 0.0681
_refine_ls_R_factor_gt 0.0549
_refine_ls_shift/su_max 0.001
_refine_ls_shift/su_mean 0.000
_refine_ls_structure_factor_coef Fsqd
_refine_ls_weighting_details 'calc w=1/[\s^2^(Fo^2^)+(0.0653P)^2^+42.8948P] where P=(Fo^2^+2Fc^2^)/3'
_refine_ls_weighting_scheme calc
_refine_ls_wR_factor_gt 0.1386
_refine_ls_wR_factor_ref 0.1460
_reflns_number_gt 3136
_reflns_number_total 3812
_reflns_threshold_expression >2sigma(I)
_cod_data_source_file 1267-2700.cff
_cod_data_source_block cla4_0m
_cod_original_cell_volume 3692.0(10)
_cod_original_sg_symbol_H-M C2/c
_cod_database_code 8102504

loop_
_symmetry_equiv_pos_as_xyz
'x, y, z'
'-x, y, -z+1/2'
'x+1/2, y+1/2, z'
'-x+1/2, y+1/2, -z+1/2'
'-x, -y, -z'
'x, -y, z-1/2'
'-x+1/2, -y+1/2, -z'
'x+1/2, -y+1/2, z-1/2'

loop_
_atom_site_label
_atom_site_type_symbol
_atom_site_fract_x
_atom_site_fract_y
_atom_site_fract_z
_atom_site_U_iso_or_equiv
_atom_site_adp_type
_atom_site_occupancy
_atom_site_symmetry_multiplicity
_atom_site_calc_flag
_atom_site_refinement_flags
_atom_site_disorder_assembly
_atom_site_disorder_group
In1 In 0.368162(17) 0.59165(4) 0.07011(3) 0.02098(15) Uani 1 1 d . . .
Cl1 Cl 0.35733(8) 0.48625(16) 0.20985(11) 0.0360(4) Uani 1 1 d . . .
N11 N 0.4272(2) 0.4391(6) 0.0249(4) 0.0300(12) Uani 1 1 d . . .
N12 N 0.4268(2) 0.3302(5) 0.0488(3) 0.0240(11) Uiso 1 1 d . . .
N13 N 0.4293(3) 0.2194(6) 0.0697(5) 0.0423(15) Uani 1 1 d . . .
N21 N 0.3113(2) 0.7598(5) 0.1002(3) 0.0219(10) Uani 1 1 d . . .
N22 N 0.3180(2) 0.8093(5) 0.1655(4) 0.0300(13) Uani 1 1 d . . .
N23 N 0.3246(3) 0.8647(7) 0.2319(4) 0.0469(17) Uani 1 1 d . . .
N2 N 0.4472(2) 0.7157(5) 0.1110(3) 0.0227(10) Uani 1 1 d . . .
C11 C 0.3361(3) 0.7622(6) -0.1013(4) 0.0267(13) Uani 1 1 d . . .
H11 H 0.3000 0.7635 -0.0776 0.032 Uiso 1 1 calc R . .
C12 C 0.3439(3) 0.8323(7) -0.1762(4) 0.0346(16) Uani 1 1 d . . .
H12 H 0.3136 0.8825 -0.2029 0.041 Uiso 1 1 calc R . .
C13 C 0.3961(4) 0.8288(7) -0.2119(4) 0.0392(18) Uani 1 1 d . . .
H13 H 0.4022 0.8753 -0.2637 0.047 Uiso 1 1 calc R . .
C14 C 0.4392(3) 0.7559(8) -0.1701(5) 0.0406(18) Uani 1 1 d . . .
H14 H 0.4756 0.7529 -0.1928 0.049 Uiso 1 1 calc R . .
C15 C 0.4294(3) 0.6877(7) -0.0957(4) 0.0301(14) Uani 1 1 d . . .
H15 H 0.4591 0.6366 -0.0681 0.036 Uiso 1 1 calc R . .
N1 N 0.3785(2) 0.6921(5) -0.0614(3) 0.0215(10) Uani 1 1 d . . .
C21 C 0.4479(3) 0.8471(6) 0.0993(4) 0.0241(12) Uani 1 1 d . . .
H21 H 0.4141 0.8899 0.0778 0.029 Uiso 1 1 calc R . .
C22 C 0.4960(3) 0.9234(6) 0.1172(4) 0.0314(14) Uani 1 1 d . . .
H22 H 0.4953 1.0168 0.1083 0.038 Uiso 1 1 calc R . .
C23 C 0.5451(3) 0.8601(7) 0.1484(4) 0.0292(14) Uani 1 1 d . . .
H23 H 0.5789 0.9097 0.1611 0.035 Uiso 1 1 calc R . .
C24 C 0.5447(3) 0.7263(7) 0.1608(4) 0.0301(14) Uani 1 1 d . . .
H24 H 0.5780 0.6813 0.1823 0.036 Uiso 1 1 calc R . .
C25 C 0.4947(3) 0.6564(6) 0.1416(4) 0.0245(13) Uani 1 1 d . . .
H25 H 0.4945 0.5631 0.1505 0.029 Uiso 1 1 calc R . .
N3 N 0.2951(2) 0.4816(5) -0.0004(3) 0.0235(11) Uani 1 1 d . . .
C31 C 0.3000(3) 0.4337(6) -0.0801(4) 0.0307(14) Uani 1 1 d . . .
H31 H 0.3348 0.4468 -0.1064 0.037 Uiso 1 1 calc R . .
C32 C 0.2569(3) 0.3663(7) -0.1258(5) 0.0348(15) Uani 1 1 d . . .
H32 H 0.2620 0.3327 -0.1819 0.042 Uiso 1 1 calc R . .
C33 C 0.2056(3) 0.3490(7) -0.0871(5) 0.0353(16) Uani 1 1 d . . .
H33 H 0.1749 0.3039 -0.1168 0.042 Uiso 1 1 calc R . .
C34 C 0.2001(3) 0.3975(7) -0.0065(5) 0.0344(15) Uani 1 1 d . . .
H34 H 0.1655 0.3865 0.0206 0.041 Uiso 1 1 calc R . .
C35 C 0.2455(3) 0.4634(6) 0.0362(5) 0.0293(14) Uani 1 1 d . . .
H35 H 0.2413 0.4965 0.0926 0.035 Uiso 1 1 calc R . .

loop_
_atom_site_aniso_label
_atom_site_aniso_U_11
_atom_site_aniso_U_22
_atom_site_aniso_U_33
_atom_site_aniso_U_23
_atom_site_aniso_U_13
_atom_site_aniso_U_12
In1 0.0172(2) 0.0176(2) 0.0279(3) 0.00048(16) -0.00099(16) -0.00053(16)
Cl1 0.0457(10) 0.0280(8) 0.0340(9) 0.0052(7) -0.0004(7) -0.0018(7)
N11 0.020(3) 0.034(3) 0.036(3) -0.008(2) 0.000(2) 0.006(2)
N13 0.029(3) 0.027(3) 0.072(5) 0.001(3) 0.009(3) 0.007(2)
N21 0.014(2) 0.019(2) 0.032(3) 0.000(2) -0.005(2) 0.0018(18)
N22 0.019(3) 0.023(3) 0.048(4) 0.007(3) 0.003(2) 0.003(2)
N23 0.057(4) 0.035(3) 0.047(4) -0.015(3) -0.009(3) 0.006(3)
N2 0.024(3) 0.017(2) 0.027(3) -0.001(2) 0.001(2) -0.001(2)
C11 0.030(3) 0.020(3) 0.029(3) -0.005(2) -0.001(3) -0.005(2)
C12 0.050(4) 0.027(3) 0.025(3) 0.004(3) -0.007(3) -0.008(3)
C13 0.060(5) 0.039(4) 0.020(3) -0.003(3) 0.007(3) -0.017(4)
C14 0.035(4) 0.057(5) 0.031(4) -0.007(3) 0.009(3) -0.020(4)
C15 0.021(3) 0.037(4) 0.032(4) -0.004(3) 0.002(3) -0.007(3)
N1 0.016(2) 0.022(2) 0.027(3) 0.001(2) 0.002(2) -0.0012(19)
C21 0.022(3) 0.025(3) 0.025(3) 0.000(2) -0.002(2) 0.001(2)
C22 0.036(4) 0.022(3) 0.036(4) -0.002(3) 0.002(3) -0.006(3)
C23 0.021(3) 0.035(3) 0.032(3) -0.005(3) -0.002(3) -0.004(3)
C24 0.018(3) 0.041(4) 0.031(3) -0.007(3) 0.000(3) 0.004(3)
C25 0.023(3) 0.022(3) 0.028(3) -0.004(2) 0.000(2) 0.003(2)
N3 0.021(2) 0.017(2) 0.032(3) 0.000(2) 0.000(2) -0.0010(19)
C31 0.030(3) 0.030(3) 0.032(3) 0.005(3) -0.001(3) -0.007(3)
C32 0.036(4) 0.036(4) 0.031(4) -0.004(3) -0.005(3) -0.007(3)
C33 0.027(3) 0.034(4) 0.043(4) -0.001(3) -0.011(3) -0.006(3)
C34 0.020(3) 0.032(4) 0.051(4) -0.002(3) -0.004(3) 0.000(3)
C35 0.020(3) 0.027(3) 0.041(4) 0.000(3) -0.001(3) -0.002(2)

loop_
_atom_type_symbol
_atom_type_description
_atom_type_scat_dispersion_real
_atom_type_scat_dispersion_imag
_atom_type_scat_source
N N 0.0061 0.0033 'International Tables Vol C Tables 4.2.6.8 and 6.1.1.4'
In In -0.7276 1.3100 'International Tables Vol C Tables 4.2.6.8 and 6.1.1.4'
C C 0.0033 0.0016 'International Tables Vol C Tables 4.2.6.8 and 6.1.1.4'
Cl Cl 0.1484 0.1585 'International Tables Vol C Tables 4.2.6.8 and 6.1.1.4'
H H 0.0000 0.0000 'International Tables Vol C Tables 4.2.6.8 and 6.1.1.4'

loop_
_geom_angle_atom_site_label_1
_geom_angle_atom_site_label_2
_geom_angle_atom_site_label_3
_geom_angle
_geom_angle_site_symmetry_1
_geom_angle_site_symmetry_3
_geom_angle_publ_flag
N11 In1 N21 172.5(2) . . ?
N11 In1 N3 89.06(19) . . ?
N21 In1 N3 91.26(18) . . ?
N11 In1 N2 87.01(19) . . ?
N21 In1 N2 91.08(18) . . ?
N3 In1 N2 167.27(18) . . ?
N11 In1 N1 85.35(19) . . ?
N21 In1 N1 87.25(18) . . ?
N3 In1 N1 84.63(18) . . ?
N2 In1 N1 82.98(17) . . ?
N11 In1 Cl1 94.83(16) . . ?
N21 In1 Cl1 92.57(14) . . ?
N3 In1 Cl1 95.62(14) . . ?
N2 In1 Cl1 96.78(13) . . ?
N1 In1 Cl1 179.69(14) . . ?
N12 N11 In1 122.3(5) . . ?
N11 N12 N13 175.6(7) . . ?
N22 N21 In1 118.1(4) . . ?
N21 N22 N23 177.8(7) . . ?
C25 N2 C21 118.3(5) . . ?
C25 N2 In1 120.4(4) . . ?
C21 N2 In1 121.1(4) . . ?
N1 C11 C12 121.5(6) . . ?
C11 C12 C13 119.5(7) . . ?
C14 C13 C12 118.3(6) . . ?
C15 C14 C13 120.1(7) . . ?
N1 C15 C14 121.2(7) . . ?
C11 N1 C15 119.5(5) . . ?
C11 N1 In1 121.4(4) . . ?
C15 N1 In1 118.9(4) . . ?
N2 C21 C22 122.7(6) . . ?
C21 C22 C23 118.3(6) . . ?
C24 C23 C22 119.4(6) . . ?
C23 C24 C25 118.9(6) . . ?
N2 C25 C24 122.4(6) . . ?
C31 N3 C35 118.0(6) . . ?
C31 N3 In1 120.8(4) . . ?
C35 N3 In1 121.2(4) . . ?
N3 C31 C32 123.1(6) . . ?
C31 C32 C33 118.1(7) . . ?
C34 C33 C32 119.2(6) . . ?
C33 C34 C35 119.7(7) . . ?
N3 C35 C34 121.9(6) . . ?

loop_
_geom_bond_atom_site_label_1
_geom_bond_atom_site_label_2
_geom_bond_distance
_geom_bond_site_symmetry_2
_geom_bond_publ_flag
In1 N11 2.219(5) . ?
In1 N21 2.229(5) . ?
In1 N3 2.274(5) . ?
In1 N2 2.302(5) . ?
In1 N1 2.308(5) . ?
In1 Cl1 2.4461(17) . ?
N11 N12 1.158(7) . ?
N12 N13 1.162(8) . ?
N21 N22 1.134(8) . ?
N22 N23 1.174(9) . ?
N2 C25 1.332(8) . ?
N2 C21 1.336(8) . ?
C11 N1 1.345(8) . ?
C11 C12 1.384(9) . ?
C12 C13 1.385(11) . ?
C13 C14 1.384(11) . ?
C14 C15 1.378(10) . ?
C15 N1 1.346(8) . ?
C21 C22 1.385(9) . ?
C22 C23 1.386(10) . ?
C23 C24 1.362(10) . ?
C24 C25 1.391(9) . ?
N3 C31 1.342(8) . ?
N3 C35 1.346(8) . ?
C31 C32 1.385(9) . ?
C32 C33 1.397(10) . ?
C33 C34 1.359(11) . ?
C34 C35 1.393(9) . ?

loop_
_geom_torsion_atom_site_label_1
_geom_torsion_atom_site_label_2
_geom_torsion_atom_site_label_3
_geom_torsion_atom_site_label_4
_geom_torsion
_geom_torsion_site_symmetry_1
_geom_torsion_site_symmetry_2
_geom_torsion_site_symmetry_3
_geom_torsion_site_symmetry_4
_geom_torsion_publ_flag
N21 In1 N11 N12 -160.3(12) . . . . ?
N3 In1 N11 N12 -67.8(5) . . . . ?
N2 In1 N11 N12 124.3(5) . . . . ?
N1 In1 N11 N12 -152.5(5) . . . . ?
Cl1 In1 N11 N12 27.8(5) . . . . ?
In1 N11 N12 N13 -177(100) . . . . ?
N11 In1 N21 N22 -125.6(14) . . . . ?
N3 In1 N21 N22 142.0(5) . . . . ?
N2 In1 N21 N22 -50.6(5) . . . . ?
N1 In1 N21 N22 -133.5(5) . . . . ?
Cl1 In1 N21 N22 46.3(5) . . . . ?
In1 N21 N22 N23 141(18) . . . . ?
N11 In1 N2 C25 -35.2(5) . . . . ?
N21 In1 N2 C25 152.0(5) . . . . ?
N3 In1 N2 C25 -107.5(8) . . . . ?
N1 In1 N2 C25 -120.9(5) . . . . ?
Cl1 In1 N2 C25 59.3(5) . . . . ?
N11 In1 N2 C21 140.0(5) . . . . ?
N21 In1 N2 C21 -32.7(5) . . . . ?
N3 In1 N2 C21 67.8(10) . . . . ?
N1 In1 N2 C21 54.4(5) . . . . ?
Cl1 In1 N2 C21 -125.5(5) . . . . ?
N1 C11 C12 C13 1.1(9) . . . . ?
C11 C12 C13 C14 -0.8(10) . . . . ?
C12 C13 C14 C15 0.9(10) . . . . ?
C13 C14 C15 N1 -1.2(10) . . . . ?
C12 C11 N1 C15 -1.3(9) . . . . ?
C12 C11 N1 In1 174.1(5) . . . . ?
C14 C15 N1 C11 1.4(9) . . . . ?
C14 C15 N1 In1 -174.2(5) . . . . ?
N11 In1 N1 C11 148.4(5) . . . . ?
N21 In1 N1 C11 -32.7(4) . . . . ?
N3 In1 N1 C11 58.9(4) . . . . ?
N2 In1 N1 C11 -124.1(5) . . . . ?
Cl1 In1 N1 C11 -86(25) . . . . ?
N11 In1 N1 C15 -36.2(5) . . . . ?
N21 In1 N1 C15 142.8(5) . . . . ?
N3 In1 N1 C15 -125.6(5) . . . . ?
N2 In1 N1 C15 51.4(5) . . . . ?
Cl1 In1 N1 C15 89(25) . . . . ?
C25 N2 C21 C22 0.3(9) . . . . ?
In1 N2 C21 C22 -175.1(5) . . . . ?
N2 C21 C22 C23 0.1(10) . . . . ?
C21 C22 C23 C24 -0.3(10) . . . . ?
C22 C23 C24 C25 0.1(10) . . . . ?
C21 N2 C25 C24 -0.5(9) . . . . ?
In1 N2 C25 C24 174.9(5) . . . . ?
C23 C24 C25 N2 0.3(10) . . . . ?
N11 In1 N3 C31 -43.2(5) . . . . ?
N21 In1 N3 C31 129.3(5) . . . . ?
N2 In1 N3 C31 28.8(10) . . . . ?
N1 In1 N3 C31 42.2(5) . . . . ?
Cl1 In1 N3 C31 -138.0(5) . . . . ?
N11 In1 N3 C35 137.4(5) . . . . ?
N21 In1 N3 C35 -50.1(5) . . . . ?
N2 In1 N3 C35 -150.6(7) . . . . ?
N1 In1 N3 C35 -137.2(5) . . . . ?
Cl1 In1 N3 C35 42.6(5) . . . . ?
C35 N3 C31 C32 -0.4(10) . . . . ?
In1 N3 C31 C32 -179.9(5) . . . . ?
N3 C31 C32 C33 0.8(11) . . . . ?
C31 C32 C33 C34 -0.6(11) . . . . ?
C32 C33 C34 C35 0.0(11) . . . . ?
C31 N3 C35 C34 -0.2(9) . . . . ?
In1 N3 C35 C34 179.3(5) . . . . ?
C33 C34 C35 N3 0.4(10) . . . . ?
